data_2012698
loop_
_publ_author_name
'H\"orner, Manfredo'
'Visentin, Lorenzo do C.'
'Dahmer, Marisa'
'Bordinhao, Jairo'

_publ_section_title
<i>trans</i>-Bis[3-(2-fluorophenyl)-1-(4-nitrophenyl)triazenido-\k<i>N</i>^3^]bis(pyridine-\k<i>N</i>)palladium(II)
_journal_issue 5
_journal_name_full 'Acta Crystallographica Section C'
_journal_page_first m286
_journal_page_last m287
_journal_paper_doi 10.1107/S0108270102004602
_journal_volume 58
_journal_year 2002
_chemical_formula_iupac '[Pd (C5 H5 N)2 (C12 H8 F N4 O2)2]'
_chemical_formula_moiety 'C34 H26 F2  N10  O4 Pd'
_chemical_formula_sum 'C34 H26 F2 N10 O4 Pd'
_chemical_formula_weight 783.07
_chemical_name_systematic
;
trans-Bis[3-(2-fluorophenyl)-1-(4-nitrophenyl)triazenido-\kN^3^]bis(pyridine-
\kN)palladium(II)
;
_space_group_IT_number 2
_symmetry_cell_setting triclinic
_symmetry_space_group_name_Hall '-P 1'
_symmetry_space_group_name_H-M 'P -1'
_atom_sites_solution_hydrogens geom
_atom_sites_solution_primary direct
_atom_sites_solution_secondary difmap
_cell_angle_alpha 110.058(14)
_cell_angle_beta 93.437(13)
_cell_angle_gamma 109.012(19)
_cell_formula_units_Z 1
_cell_length_a 8.941(2)
_cell_length_b 9.732(2)
_cell_length_c 10.9449(10)
_cell_measurement_reflns_used 25
_cell_measurement_temperature 293(2)
_cell_measurement_theta_max 25.1
_cell_measurement_theta_min 2.6
_cell_volume 829.8(3)
_computing_cell_refinement 'CAD-4 EXPRESS'
_computing_data_collection 'CAD-4 EXPRESS (Enraf Nonius, 1994)'
_computing_data_reduction 'XCAD4 (Harms & Wocadlo, 1995)'
_computing_molecular_graphics 'ORTEP-3 for Windows (Farrugia, 1997)'
_computing_publication_material 'WinGX (Farrugia, 1999)'
_computing_structure_refinement 'SHELXL97 (Sheldrick, 1997)'
_computing_structure_solution 'SHELXS97 (Sheldrick, 1997)'
_diffrn_measured_fraction_theta_full 0.999
_diffrn_measured_fraction_theta_max 0.999
_diffrn_measurement_device '\k-geometry diffractometer'
_diffrn_measurement_device_type 'Enraf Nonius TurboCAD-4'
_diffrn_measurement_method 'non-profiled \w/2\q scans'
_diffrn_radiation_type MoK\a
_diffrn_radiation_wavelength 0.71073
_diffrn_reflns_av_R_equivalents 0.032
_diffrn_reflns_limit_h_max 10
_diffrn_reflns_limit_h_min 0
_diffrn_reflns_limit_k_max 10
_diffrn_reflns_limit_k_min -11
_diffrn_reflns_limit_l_max 13
_diffrn_reflns_limit_l_min -13
_diffrn_reflns_number 3149
_diffrn_reflns_theta_full 25.07
_diffrn_reflns_theta_max 25.07
_diffrn_reflns_theta_min 2.73
_diffrn_standards_decay_% 1
_diffrn_standards_interval_time 120
_diffrn_standards_number 3
_exptl_absorpt_coefficient_mu 0.626
_exptl_absorpt_correction_T_max 0.958
_exptl_absorpt_correction_T_min 0.885
_exptl_absorpt_correction_type \y-scan
_exptl_absorpt_process_details '(North et al., 1968)'
_exptl_crystal_colour red
_exptl_crystal_density_diffrn 1.567
_exptl_crystal_density_method 'not measured'
_exptl_crystal_description prism
_exptl_crystal_F_000 396
_exptl_crystal_size_max 0.20
_exptl_crystal_size_mid 0.13
_exptl_crystal_size_min 0.07
_refine_diff_density_max 0.48
_refine_diff_density_min -0.98
_refine_ls_extinction_method none
_refine_ls_goodness_of_fit_ref 1.07
_refine_ls_hydrogen_treatment constr
_refine_ls_matrix_type full
_refine_ls_number_parameters 232
_refine_ls_number_reflns 2947
_refine_ls_number_restraints 0
_refine_ls_restrained_S_all 1.07
_refine_ls_R_factor_gt 0.045
_refine_ls_shift/su_max <0.001
_refine_ls_structure_factor_coef Fsqd
_refine_ls_weighting_details 'calc w = 1/[\s^2^(Fo^2^)+(0.0476P)^2^ where P=(Fo^2^+2Fc^2^)/3'
_refine_ls_weighting_scheme calc
_refine_ls_wR_factor_ref 0.105
_reflns_number_gt 2446
_reflns_number_total 2947
_reflns_threshold_expression I>2\s(I)
_cod_data_source_file gd1195.cif
_cod_data_source_block I
_cod_original_cell_volume 829.9(3)
_cod_original_formula_sum 'C34 H26 F2  N10  O4 Pd'
_cod_database_code 2012698
_cod_database_fobs_code 2012698

loop_
_symmetry_equiv_pos_as_xyz
'x, y, z'
'-x, -y, -z'

loop_
_atom_site_label
_atom_site_fract_x
_atom_site_fract_y
_atom_site_fract_z
_atom_site_U_iso_or_equiv
_atom_site_adp_type
_atom_site_calc_flag
_atom_site_refinement_flags
_atom_site_occupancy
_atom_site_disorder_assembly
_atom_site_disorder_group
_atom_site_type_symbol
Pd 0.000 0.000 0.000 0.03118(18) Uani d S 1 . . Pd
F -0.0045(4) -0.4695(3) -0.2670(3) 0.0730(9) Uani d . 1 . . F
O1 0.7974(5) 0.7313(5) 0.2395(4) 0.0874(14) Uani d . 1 . . O
O2 0.6004(6) 0.7853(5) 0.3236(4) 0.0850(14) Uani d . 1 . . O
N11 0.2269(4) 0.0717(4) -0.0337(3) 0.0349(8) Uani d . 1 . . N
N12 0.2805(4) -0.0246(4) -0.1213(3) 0.0366(8) Uani d . 1 . . N
N13 0.1707(4) -0.1625(4) -0.1775(4) 0.0389(9) Uani d . 1 . . N
N31 -0.0860(4) 0.0475(4) -0.1515(4) 0.0376(9) Uani d . 1 . . N
N1 0.6557(6) 0.6932(5) 0.2526(5) 0.0602(13) Uani d . 1 . . N
C11 0.3410(5) 0.2240(5) 0.0368(4) 0.0324(9) Uani d . 1 . . C
C12 0.5022(5) 0.2731(5) 0.0232(4) 0.0417(11) Uani d . 1 . . C
H12 0.5403 0.2024 -0.034 0.05 Uiso calc R 1 . . H
C13 0.6041(5) 0.4257(6) 0.0946(5) 0.0468(12) Uani d . 1 . . C
H13 0.7113 0.4585 0.0856 0.056 Uiso calc R 1 . . H
C14 0.5481(5) 0.5299(5) 0.1792(4) 0.0424(12) Uani d . 1 . . C
C15 0.3905(5) 0.4829(5) 0.1959(4) 0.0411(11) Uani d . 1 . . C
H15 0.3541 0.5539 0.2547 0.049 Uiso calc R 1 . . H
C16 0.2877(5) 0.3310(5) 0.1252(4) 0.0394(11) Uani d . 1 . . C
H16 0.1813 0.299 0.1364 0.047 Uiso calc R 1 . . H
C21 0.2191(5) -0.2668(5) -0.2775(4) 0.0392(10) Uani d . 1 . . C
C22 0.1233(6) -0.4242(5) -0.3235(5) 0.0460(11) Uani d . 1 . . C
C23 0.1531(7) -0.5372(6) -0.4220(5) 0.0558(13) Uani d . 1 . . C
H23 0.0864 -0.6425 -0.4497 0.067 Uiso calc R 1 . . H
C24 0.2826(7) -0.4936(7) -0.4795(5) 0.0639(15) Uani d . 1 . . C
H24 0.304 -0.5693 -0.5474 0.077 Uiso calc R 1 . . H
C25 0.3818(7) -0.3368(7) -0.4366(5) 0.0659(16) Uani d . 1 . . C
H25 0.4707 -0.3074 -0.475 0.079 Uiso calc R 1 . . H
C26 0.3495(6) -0.2239(6) -0.3369(5) 0.0552(13) Uani d . 1 . . C
H26 0.4156 -0.1184 -0.3095 0.066 Uiso calc R 1 . . H
C32 -0.0961(6) -0.0402(6) -0.2772(5) 0.0537(13) Uani d . 1 . . C
H32 -0.0571 -0.1213 -0.2962 0.064 Uiso calc R 1 . . H
C33 -0.1621(7) -0.0153(7) -0.3802(6) 0.0714(17) Uani d . 1 . . C
H33 -0.1666 -0.0782 -0.4673 0.086 Uiso calc R 1 . . H
C34 -0.2202(8) 0.1002(10) -0.3545(8) 0.092(2) Uani d . 1 . . C
H34 -0.268 0.1169 -0.4232 0.11 Uiso calc R 1 . . H
C35 -0.2076(9) 0.1931(10) -0.2253(8) 0.097(2) Uani d . 1 . . C
H35 -0.2444 0.2759 -0.205 0.117 Uiso calc R 1 . . H
C36 -0.1400(7) 0.1632(7) -0.1252(6) 0.0684(17) Uani d . 1 . . C
H36 -0.1325 0.2261 -0.0374 0.082 Uiso calc R 1 . . H

loop_
_atom_site_aniso_label
_atom_site_aniso_U_11
_atom_site_aniso_U_22
_atom_site_aniso_U_33
_atom_site_aniso_U_12
_atom_site_aniso_U_13
_atom_site_aniso_U_23
Pd 0.0271(3) 0.0297(3) 0.0361(3) 0.0078(2) 0.0078(2) 0.0142(2)
F 0.073(2) 0.0492(17) 0.083(2) 0.0122(15) 0.0313(18) 0.0169(16)
O1 0.053(3) 0.075(3) 0.102(3) -0.023(2) -0.015(2) 0.045(3)
O2 0.102(4) 0.048(2) 0.063(3) -0.005(2) -0.003(2) 0.006(2)
N11 0.0295(19) 0.0360(19) 0.041(2) 0.0126(16) 0.0117(16) 0.0159(17)
N12 0.036(2) 0.043(2) 0.035(2) 0.0169(18) 0.0096(17) 0.0177(17)
N13 0.040(2) 0.039(2) 0.038(2) 0.0164(18) 0.0103(17) 0.0133(17)
N31 0.0263(19) 0.045(2) 0.049(2) 0.0129(17) 0.0095(17) 0.0266(19)
N1 0.062(3) 0.050(3) 0.049(3) -0.009(2) -0.019(2) 0.028(2)
C11 0.032(2) 0.036(2) 0.032(2) 0.0091(19) 0.0055(18) 0.0193(19)
C12 0.035(3) 0.050(3) 0.042(3) 0.014(2) 0.008(2) 0.022(2)
C13 0.027(2) 0.064(3) 0.050(3) 0.005(2) 0.002(2) 0.034(3)
C14 0.039(3) 0.038(2) 0.040(3) -0.005(2) -0.005(2) 0.023(2)
C15 0.046(3) 0.036(2) 0.039(3) 0.012(2) 0.004(2) 0.016(2)
C16 0.032(2) 0.037(2) 0.046(3) 0.005(2) 0.007(2) 0.019(2)
C21 0.042(3) 0.048(3) 0.032(2) 0.021(2) 0.006(2) 0.016(2)
C22 0.049(3) 0.049(3) 0.044(3) 0.022(2) 0.011(2) 0.020(2)
C23 0.069(4) 0.052(3) 0.047(3) 0.033(3) 0.006(3) 0.012(2)
C24 0.081(4) 0.070(4) 0.047(3) 0.049(3) 0.013(3) 0.010(3)
C25 0.065(4) 0.088(4) 0.050(3) 0.037(3) 0.027(3) 0.022(3)
C26 0.056(3) 0.058(3) 0.049(3) 0.020(3) 0.019(3) 0.017(3)
C32 0.056(3) 0.048(3) 0.049(3) 0.014(2) -0.006(3) 0.016(2)
C33 0.063(4) 0.079(4) 0.062(4) 0.009(3) -0.015(3) 0.036(3)
C34 0.071(4) 0.154(7) 0.096(6) 0.046(5) 0.016(4) 0.098(6)
C35 0.116(6) 0.143(7) 0.123(6) 0.098(6) 0.058(5) 0.103(6)
C36 0.090(4) 0.095(4) 0.074(4) 0.070(4) 0.043(3) 0.059(4)

loop_
_atom_type_symbol
_atom_type_description
_atom_type_scat_dispersion_real
_atom_type_scat_dispersion_imag
_atom_type_scat_source
C C 0.0033 0.0016 'International Tables Vol C Tables 4.2.6.8 and 6.1.1.4'
H H 0 0 'International Tables Vol C Tables 4.2.6.8 and 6.1.1.4'
N N 0.0061 0.0033 'International Tables Vol C Tables 4.2.6.8 and 6.1.1.4'
O O 0.0106 0.006 'International Tables Vol C Tables 4.2.6.8 and 6.1.1.4'
F F 0.0171 0.0103 'International Tables Vol C Tables 4.2.6.8 and 6.1.1.4'
Pd Pd -0.9988 1.0072 'International Tables Vol C Tables 4.2.6.8 and 6.1.1.4'

loop_
_geom_angle_atom_site_label_1
_geom_angle_atom_site_label_2
_geom_angle_atom_site_label_3
_geom_angle_site_symmetry_1
_geom_angle_site_symmetry_3
_geom_angle
_geom_angle_publ_flag
N11 Pd N11 . 2 180.0(2) yes
N11 Pd N31 . . 91.59(14) yes
N11 Pd N31 2 . 88.41(14) no
N11 Pd N31 . 2 88.41(14) yes
N11 Pd N31 2 2 91.59(14) no
N31 Pd N31 . 2 180.00(16) yes
N11 Pd N13 . . 47.77(12) no
N11 Pd N13 2 . 132.23(12) no
N31 Pd N13 . . 88.44(12) no
N31 Pd N13 2 . 91.56(12) no
N12 N11 C11 . . 115.1(3) no
N12 N11 Pd . . 122.0(3) no
C11 N11 Pd . . 122.9(3) no
N13 N12 N11 . . 111.0(3) yes
N12 N13 C21 . . 113.0(4) no
N12 N13 Pd . . 79.2(2) no
C21 N13 Pd . . 167.3(3) no
C36 N31 C32 . . 118.6(4) no
C36 N31 Pd . . 119.7(4) no
C32 N31 Pd . . 121.6(3) no
O2 N1 O1 . . 123.4(5) no
O2 N1 C14 . . 118.5(5) no
O1 N1 C14 . . 118.1(5) no
C16 C11 C12 . . 119.0(4) no
C16 C11 N11 . . 116.9(4) no
C12 C11 N11 . . 124.1(4) no
C13 C12 C11 . . 119.9(4) no
C13 C12 H12 . . 120.1 no
C11 C12 H12 . . 120.1 no
C14 C13 C12 . . 120.2(4) no
C14 C13 H13 . . 119.9 no
C12 C13 H13 . . 119.9 no
C13 C14 C15 . . 120.8(4) no
C13 C14 N1 . . 120.0(5) no
C15 C14 N1 . . 119.2(5) no
C16 C15 C14 . . 119.6(4) no
C16 C15 H15 . . 120.2 no
C14 C15 H15 . . 120.2 no
C15 C16 C11 . . 120.6(4) no
C15 C16 H16 . . 119.7 no
C11 C16 H16 . . 119.7 no
C22 C21 C26 . . 117.5(4) no
C22 C21 N13 . . 116.7(4) no
C26 C21 N13 . . 125.8(4) no
F C22 C23 . . 118.2(4) no
F C22 C21 . . 118.7(4) no
C23 C22 C21 . . 123.0(5) no
C22 C23 C24 . . 119.0(5) no
C22 C23 H23 . . 120.5 no
C24 C23 H23 . . 120.5 no
C23 C24 C25 . . 119.9(5) no
C23 C24 H24 . . 120 no
C25 C24 H24 . . 120 no
C26 C25 C24 . . 120.3(5) no
C26 C25 H25 . . 119.9 no
C24 C25 H25 . . 119.9 no
C25 C26 C21 . . 120.3(5) no
C25 C26 H26 . . 119.8 no
C21 C26 H26 . . 119.8 no
N31 C32 C33 . . 122.3(5) no
N31 C32 H32 . . 118.9 no
C33 C32 H32 . . 118.9 no
C34 C33 C32 . . 119.6(6) no
C34 C33 H33 . . 120.2 no
C32 C33 H33 . . 120.2 no
C33 C34 C35 . . 118.6(6) no
C33 C34 H34 . . 120.7 no
C35 C34 H34 . . 120.7 no
C34 C35 C36 . . 119.6(6) no
C34 C35 H35 . . 120.2 no
C36 C35 H35 . . 120.2 no
N31 C36 C35 . . 121.3(6) no
N31 C36 H36 . . 119.3 no
C35 C36 H36 . . 119.3 no

loop_
_geom_bond_atom_site_label_1
_geom_bond_atom_site_label_2
_geom_bond_site_symmetry_2
_geom_bond_distance
_geom_bond_publ_flag
Pd N11 . 2.021(3) yes
Pd N11 2 2.021(3) no
Pd N31 . 2.039(3) yes
Pd N31 2 2.039(3) no
Pd N13 . 2.903(4) yes
F C22 . 1.353(5) yes
O1 N1 . 1.231(6) yes
O2 N1 . 1.229(6) yes
N11 N12 . 1.325(5) yes
N11 C11 . 1.403(5) yes
N12 N13 . 1.283(5) yes
N13 C21 . 1.413(5) yes
N31 C36 . 1.317(6) yes
N31 C32 . 1.326(6) yes
N1 C14 . 1.460(6) yes
C11 C16 . 1.391(6) no
C11 C12 . 1.397(6) no
C12 C13 . 1.373(6) no
C12 H12 . 0.93 no
C13 C14 . 1.371(7) no
C13 H13 . 0.93 no
C14 C15 . 1.377(6) no
C15 C16 . 1.369(6) no
C15 H15 . 0.93 no
C16 H16 . 0.93 no
C21 C22 . 1.378(6) no
C21 C26 . 1.384(6) no
C22 C23 . 1.362(7) no
C23 C24 . 1.366(7) no
C23 H23 . 0.93 no
C24 C25 . 1.383(8) no
C24 H24 . 0.93 no
C25 C26 . 1.380(7) no
C25 H25 . 0.93 no
C26 H26 . 0.93 no
C32 C33 . 1.370(7) no
C32 H32 . 0.93 no
C33 C34 . 1.339(9) no
C33 H33 . 0.93 no
C34 C35 . 1.366(10) no
C34 H34 . 0.93 no
C35 C36 . 1.380(8) no
C35 H35 . 0.93 no
C36 H36 . 0.93 no

loop_
_geom_torsion_atom_site_label_1
_geom_torsion_atom_site_label_2
_geom_torsion_atom_site_label_3
_geom_torsion_atom_site_label_4
_geom_torsion_site_symmetry_1
_geom_torsion
_geom_torsion_publ_flag
N31 Pd N11 N12 . -86.4(3) no
N31 Pd N11 N12 2 93.6(3) no
N13 Pd N11 N12 . 0.0(3) no
N31 Pd N11 C11 . 96.2(3) no
N31 Pd N11 C11 2 -83.8(3) no
N13 Pd N11 C11 . -177.3(4) no
C11 N11 N12 N13 . 177.5(3) no
Pd N11 N12 N13 . 0.0(5) no
N11 N12 N13 C21 . 176.3(3) no
N11 N12 N13 Pd . 0.0(3) no
N11 Pd N13 N12 . 0.0(2) no
N11 Pd N13 N12 2 180.0(2) no
N31 Pd N13 N12 . 93.6(2) no
N31 Pd N13 N12 2 -86.4(2) no
N11 Pd N13 C21 . -164.5(13) no
N11 Pd N13 C21 2 15.5(13) no
N31 Pd N13 C21 . -70.9(13) no
N31 Pd N13 C21 2 109.1(13) no
N11 Pd N31 C36 . -112.1(4) no
N11 Pd N31 C36 2 67.9(4) no
N13 Pd N31 C36 . -159.8(4) no
N11 Pd N31 C32 . 71.1(4) no
N11 Pd N31 C32 2 -108.9(4) no
N13 Pd N31 C32 . 23.4(3) no
N12 N11 C11 C16 . 177.1(3) no
Pd N11 C11 C16 . -5.4(5) no
N12 N11 C11 C12 . -2.9(6) no
Pd N11 C11 C12 . 174.6(3) no
C16 C11 C12 C13 . -1.4(6) no
N11 C11 C12 C13 . 178.6(4) no
C11 C12 C13 C14 . 0.1(7) no
C12 C13 C14 C15 . 1.2(7) no
C12 C13 C14 N1 . -178.5(4) no
O2 N1 C14 C13 . 177.1(4) no
O1 N1 C14 C13 . -2.6(6) no
O2 N1 C14 C15 . -2.6(7) no
O1 N1 C14 C15 . 177.7(4) no
C13 C14 C15 C16 . -1.2(7) no
N1 C14 C15 C16 . 178.5(4) no
C14 C15 C16 C11 . -0.1(7) no
C12 C11 C16 C15 . 1.4(6) no
N11 C11 C16 C15 . -178.6(4) no
N12 N13 C21 C22 . 166.9(4) no
Pd N13 C21 C22 . -29.7(15) no
N12 N13 C21 C26 . -16.1(6) no
Pd N13 C21 C26 . 147.3(11) no
C26 C21 C22 F . 179.7(4) no
N13 C21 C22 F . -3.0(6) no
C26 C21 C22 C23 . 1.0(7) no
N13 C21 C22 C23 . 178.3(4) no
F C22 C23 C24 . -179.4(5) no
C21 C22 C23 C24 . -0.7(8) no
C22 C23 C24 C25 . 0.6(8) no
C23 C24 C25 C26 . -0.8(8) no
C24 C25 C26 C21 . 1.1(8) no
C22 C21 C26 C25 . -1.2(7) no
N13 C21 C26 C25 . -178.1(5) no
C36 N31 C32 C33 . -0.6(7) no
Pd N31 C32 C33 . 176.2(4) no
N31 C32 C33 C34 . -0.6(9) no
C32 C33 C34 C35 . 1.8(10) no
C33 C34 C35 C36 . -1.8(11) no
C32 N31 C36 C35 . 0.7(8) no
Pd N31 C36 C35 . -176.2(5) no
C34 C35 C36 N31 . 0.5(10) no
